data_4125269
loop_
_publ_author_name
'Pfeifer, Lukas'
'Engle, Keary M.'
'Pidgeon, George W.'
'Sparkes, Hazel A.'
'Thompson, Amber L.'
'Brown, John M.'
'Gouverneur, V\'eronique'

_publ_section_title
;
 Hydrogen-Bonded Homoleptic Fluoride-Diarylurea Complexes: Structure,
 Reactivity, and Coordinating Power.
;
_journal_issue 40
_journal_name_full 'Journal of the American Chemical Society'
_journal_page_first 13314
_journal_paper_doi 10.1021/jacs.6b07501
_journal_volume 138
_journal_year 2016
_chemical_formula_moiety 'C16 H36 N, C13 H10 Br2 N2 O, C H2 Cl2, F, H2 O'
_chemical_formula_sum 'C30 H50 Br2 Cl2 F N3 O2'
_chemical_formula_weight 734.46
_chemical_melting_point ?
_space_group_IT_number 14
_symmetry_cell_setting monoclinic
_symmetry_space_group_name_Hall '-P 2ybc'
_symmetry_space_group_name_H-M 'P 1 21/c 1'
_atom_sites_solution_hydrogens difmap
_atom_sites_solution_primary direct
_audit_creation_date 13-05-17
_audit_creation_method CRYSTALS_ver_14.40
_cell_angle_alpha 90
_cell_angle_beta 104.5476(6)
_cell_angle_gamma 90
_cell_formula_units_Z 4
_cell_length_a 13.7989(2)
_cell_length_b 17.0778(3)
_cell_length_c 15.4612(3)
_cell_measurement_reflns_used 8278
_cell_measurement_temperature 150
_cell_measurement_theta_max 27
_cell_measurement_theta_min 5
_cell_volume 3526.69(11)
_computing_cell_refinement 'DENZO/SCALEPACK (Otwinowski & Minor, 1997)'
_computing_data_collection 'COLLECT (Nonius, 2001).'
_computing_data_reduction 'DENZO/SCALEPACK (Otwinowski & Minor, 1997)'
_computing_molecular_graphics 'CAMERON (Watkin et al., 1996)'
_computing_publication_material 'CRYSTALS (Betteridge et al., 2003)'
_computing_structure_refinement 'CRYSTALS (Betteridge et al., 2003)'
_computing_structure_solution 'SIR92 (Altomare et al., 1994)'
_diffrn_ambient_temperature 150
_diffrn_measured_fraction_theta_full 0.993
_diffrn_measured_fraction_theta_max 0.992
_diffrn_measurement_device Area
_diffrn_measurement_device_type 'Nonius KappaCCD'
_diffrn_measurement_method \w
_diffrn_radiation_monochromator graphite
_diffrn_radiation_type 'Mo K\a'
_diffrn_radiation_wavelength 0.71073
_diffrn_reflns_av_R_equivalents 0.054
_diffrn_reflns_limit_h_max 17
_diffrn_reflns_limit_h_min -17
_diffrn_reflns_limit_k_max 22
_diffrn_reflns_limit_k_min -21
_diffrn_reflns_limit_l_max 20
_diffrn_reflns_limit_l_min -20
_diffrn_reflns_number 66254
_diffrn_reflns_theta_full 26.939
_diffrn_reflns_theta_max 27.489
_diffrn_reflns_theta_min 5.108
_diffrn_standards_number 0
_exptl_absorpt_coefficient_mu 2.485
_exptl_absorpt_correction_T_max 0.61
_exptl_absorpt_correction_T_min 0.55
_exptl_absorpt_correction_type multi-scan
_exptl_absorpt_process_details 'DENZO/SCALEPACK (Otwinowski & Minor, 1997)'
_exptl_crystal_colour clear_pale_colourless
_exptl_crystal_density_diffrn 1.383
_exptl_crystal_density_meas ?
_exptl_crystal_density_method 'not measured'
_exptl_crystal_description block
_exptl_crystal_F_000 1520
_exptl_crystal_size_max 0.30
_exptl_crystal_size_mid 0.22
_exptl_crystal_size_min 0.20
_refine_diff_density_max 0.79
_refine_diff_density_min -0.54
_refine_ls_extinction_method None
_refine_ls_goodness_of_fit_ref 0.9621
_refine_ls_hydrogen_treatment constr
_refine_ls_matrix_type full
_refine_ls_number_parameters 398
_refine_ls_number_reflns 5228
_refine_ls_number_restraints 747
_refine_ls_R_factor_all 0.0716
_refine_ls_R_factor_gt 0.0488
_refine_ls_shift/su_max 0.0010510
_refine_ls_shift/su_mean 0.0000555
_refine_ls_structure_factor_coef Fsqd
_refine_ls_weighting_details
;
 Method= Modified Sheldrick 
 w=1/[\s^2^(F^2^) + ( 0.04P)^2^ + 7.80P] 
 ,where P=(max(Fo^2^,0) + 2Fc^2^)/3 
;
_refine_ls_weighting_scheme calc
_refine_ls_wR_factor_all 0.1108
_refine_ls_wR_factor_gt 0.1036
_refine_ls_wR_factor_ref 0.1108
_reflns_limit_h_max 17
_reflns_limit_h_min -17
_reflns_limit_k_max 22
_reflns_limit_k_min 0
_reflns_limit_l_max 20
_reflns_limit_l_min 0
_reflns_number_gt 3869
_reflns_number_total 8026
_reflns_threshold_expression I>2.0\s(I)
_oxford_diffrn_Wilson_B_factor 4.57
_oxford_diffrn_Wilson_scale 99.18
_oxford_refine_ls_r_factor_ref 0.0716
_oxford_refine_ls_scale 0.13802(6)
_oxford_reflns_number_all 5228
_oxford_reflns_threshold_expression_ref I>-3.0\s(I)
_oxford_structure_analysis_title 027gwp12
_cod_data_source_file ja6b07501_si_002.cif
_cod_data_source_block 2p
_cod_depositor_comments
;
The following automatic conversions were performed:

'_chemical_melting_point' value 'not measured' was changed to '?' -
the value is undefined or not given.

'_exptl_crystal_density_meas' value 'not measured' was changed to '?'
- the value is perceived as not measured.

Automatic conversion script
Id: cif_fix_values 4268 2015-11-12 08:31:59Z antanas 

 Adding full bibliography for 4125254--4125278.cif.
;
_cod_original_sg_symbol_H-M 'P 1 21/c 1 '
_cod_original_formula_sum 'C30 H50 Br2 Cl2 F1 N3 O2'
_cod_database_code 4125269

loop_
_symmetry_equiv_pos_as_xyz
x,y,z
-x,-y,-z
-x,y+1/2,-z+1/2
x,-y+1/2,z+1/2

loop_
_atom_site_label
_atom_site_type_symbol
_atom_site_fract_x
_atom_site_fract_y
_atom_site_fract_z
_atom_site_U_iso_or_equiv
_atom_site_occupancy
_atom_site_adp_type
_atom_site_refinement_flags_posn
_atom_site_refinement_flags_occupancy
_atom_site_disorder_assembly
_atom_site_disorder_group
F1 F -0.01637(17) 0.11884(13) 0.46927(16) 0.0499 1.0000 Uani . . . .
O1 O 0.09372(18) 0.36570(16) 0.49010(18) 0.0379 1.0000 Uani . . . .
C1 C 0.0639(3) 0.2981(2) 0.4891(2) 0.0330 1.0000 Uani . . . .
O2 O 0.1115(2) -0.00217(17) 0.46854(18) 0.0480 1.0000 Uani . . . .
N11 N -0.0352(2) 0.27650(18) 0.4676(2) 0.0344 1.0000 Uani . . . .
C12 C -0.1168(3) 0.3260(2) 0.4624(2) 0.0311 1.0000 Uani . . . .
C13 C -0.2087(3) 0.2907(2) 0.4592(3) 0.0456 1.0000 Uani . . . .
C14 C -0.2931(3) 0.3343(3) 0.4565(3) 0.0499 1.0000 Uani . . . .
C15 C -0.2867(3) 0.4150(3) 0.4559(3) 0.0430 1.0000 Uani . . . .
C16 C -0.1976(3) 0.4515(2) 0.4592(3) 0.0391 1.0000 Uani . . . .
C17 C -0.1125(3) 0.4071(2) 0.4618(3) 0.0376 1.0000 Uani . . . .
Br18 Br -0.40330(3) 0.47599(3) 0.45270(4) 0.0666 1.0000 Uani . . . .
N21 N 0.1255(2) 0.23350(18) 0.5093(2) 0.0370 1.0000 Uani . . . .
H21 H 0.0880 -0.0411 0.4877 0.0719 1.0000 Uiso R . . .
C22 C 0.2302(3) 0.2352(2) 0.5402(2) 0.0356 1.0000 Uani . . . .
H22 H 0.0743 0.0360 0.4677 0.0718 1.0000 Uiso R . . .
C23 C 0.2828(3) 0.1661(2) 0.5354(3) 0.0417 1.0000 Uani . . . .
C24 C 0.3860(3) 0.1644(3) 0.5652(3) 0.0469 1.0000 Uani . . . .
C25 C 0.4367(3) 0.2306(3) 0.5995(3) 0.0468 1.0000 Uani . . . .
C26 C 0.3871(3) 0.2994(3) 0.6074(3) 0.0450 1.0000 Uani . . . .
C27 C 0.2835(3) 0.3013(2) 0.5782(3) 0.0404 1.0000 Uani . . . .
Br28 Br 0.57952(3) 0.22980(4) 0.63738(4) 0.0726 1.0000 Uani . . . .
N31 N 0.1465(2) 0.4498(2) 0.2589(2) 0.0420 1.0000 Uani . . . .
C32 C 0.0922(3) 0.5055(2) 0.3083(3) 0.0435 1.0000 Uani . . . .
C33 C 0.0046(3) 0.5486(3) 0.2490(3) 0.0470 1.0000 Uani . . . .
C34 C -0.0467(3) 0.6002(3) 0.3052(3) 0.0512 1.0000 Uani . . . .
C35 C -0.1313(4) 0.6481(3) 0.2472(3) 0.0631 1.0000 Uani . . . .
C36 C 0.0726(3) 0.3938(2) 0.1999(3) 0.0431 1.0000 Uani . . . .
C37 C 0.0057(3) 0.3485(2) 0.2467(3) 0.0407 1.0000 Uani . . . .
C38 C -0.0702(3) 0.3014(3) 0.1779(3) 0.0466 1.0000 Uani . . . .
C39 C -0.1377(3) 0.2517(3) 0.2196(3) 0.0563 1.0000 Uani . . . .
C40 C 0.2231(3) 0.4050(3) 0.3288(3) 0.0457 1.0000 Uani . . . .
C41 C 0.2925(3) 0.3506(3) 0.2943(3) 0.0501 1.0000 Uani . . . .
C42 C 0.3630(3) 0.3096(3) 0.3721(3) 0.0556 1.0000 Uani . . . .
C43 C 0.4342(4) 0.2532(3) 0.3442(3) 0.0686 1.0000 Uani . . . .
C44 C 0.2068(19) 0.489(2) 0.195(3) 0.0973 0.2680(18) Uani D P 1 1
C45 C 0.2855(19) 0.5436(14) 0.2384(16) 0.1026 0.2680(18) Uani D P 1 1
C46 C 0.3717(15) 0.5507(9) 0.1900(16) 0.1076 0.2680(18) Uani D P 1 1
C47 C 0.3780(19) 0.6276(11) 0.1525(16) 0.1085 0.2680(18) Uani D P 1 1
C51 C 0.2870(3) 0.9584(3) 0.3721(3) 0.0625 1.0000 Uani . . . .
Cl52 Cl 0.25077(9) 0.94852(8) 0.25637(8) 0.0656 1.0000 Uani . . . .
Cl53 Cl 0.39626(12) 1.01297(14) 0.40594(15) 0.1353 1.0000 Uani . . . .
H111 H -0.0466 0.2272 0.4666 0.0409 1.0000 Uiso R . . .
H131 H -0.2131 0.2367 0.4595 0.0547 1.0000 Uiso R . . .
H141 H -0.3533 0.3100 0.4558 0.0599 1.0000 Uiso R . . .
C144 C 0.1950(5) 0.4979(5) 0.1985(6) 0.0491 0.7320(18) Uani D P 1 2
C145 C 0.2770(5) 0.5516(5) 0.2441(4) 0.0653 0.7320(18) Uani D P 1 2
C146 C 0.3093(6) 0.6098(3) 0.1789(5) 0.0851 0.7320(18) Uani D P 1 2
C147 C 0.3464(7) 0.5718(5) 0.1123(5) 0.0965 0.7320(18) Uani D P 1 2
H161 H -0.1941 0.5048 0.4596 0.0468 1.0000 Uiso R . . .
H171 H -0.0533 0.4325 0.4616 0.0449 1.0000 Uiso R . . .
H211 H 0.0966 0.1888 0.5019 0.0436 1.0000 Uiso R . . .
H231 H 0.2479 0.1218 0.5116 0.0493 1.0000 Uiso R . . .
H241 H 0.4195 0.1184 0.5612 0.0556 1.0000 Uiso R . . .
H261 H 0.4227 0.3433 0.6315 0.0539 1.0000 Uiso R . . .
H271 H 0.2501 0.3468 0.5853 0.0474 1.0000 Uiso R . . .
H321 H 0.0677 0.4749 0.3511 0.0516 1.0000 Uiso R . . .
H322 H 0.1423 0.5418 0.3399 0.0519 1.0000 Uiso R . . .
H331 H -0.0430 0.5109 0.2156 0.0558 1.0000 Uiso R . . .
H332 H 0.0282 0.5818 0.2075 0.0560 1.0000 Uiso R . . .
H341 H -0.0733 0.5671 0.3437 0.0606 1.0000 Uiso R . . .
H342 H 0.0015 0.6349 0.3422 0.0605 1.0000 Uiso R . . .
H351 H -0.1828 0.6136 0.2141 0.0946 1.0000 Uiso R . . .
H352 H -0.1588 0.6829 0.2840 0.0949 1.0000 Uiso R . . .
H353 H -0.1069 0.6792 0.2056 0.0948 1.0000 Uiso R . . .
H361 H 0.1118 0.3575 0.1744 0.0514 1.0000 Uiso R . . .
H362 H 0.0309 0.4254 0.1533 0.0516 1.0000 Uiso R . . .
H371 H 0.0450 0.3141 0.2908 0.0487 1.0000 Uiso R . . .
H372 H -0.0297 0.3841 0.2750 0.0490 1.0000 Uiso R . . .
H381 H -0.0347 0.2668 0.1463 0.0555 1.0000 Uiso R . . .
H382 H -0.1122 0.3371 0.1358 0.0556 1.0000 Uiso R . . .
H391 H -0.0991 0.2165 0.2644 0.0835 1.0000 Uiso R . . .
H392 H -0.1818 0.2207 0.1743 0.0837 1.0000 Uiso R . . .
H393 H -0.1780 0.2853 0.2473 0.0840 1.0000 Uiso R . . .
H401 H 0.2629 0.4451 0.3664 0.0549 1.0000 Uiso R . . .
H402 H 0.1872 0.3750 0.3636 0.0545 1.0000 Uiso R . . .
H411 H 0.2540 0.3113 0.2545 0.0598 1.0000 Uiso R . . .
H412 H 0.3312 0.3811 0.2625 0.0602 1.0000 Uiso R . . .
H421 H 0.3231 0.2807 0.4048 0.0675 1.0000 Uiso R . . .
H422 H 0.4029 0.3485 0.4107 0.0668 1.0000 Uiso R . . .
H431 H 0.4780 0.2287 0.3954 0.1025 1.0000 Uiso R . . .
H432 H 0.4737 0.2828 0.3127 0.1027 1.0000 Uiso R . . .
H433 H 0.3973 0.2141 0.3053 0.1029 1.0000 Uiso R . . .
H441 H 0.2376 0.4478 0.1675 0.1140 0.2680(18) Uiso R P 1 1
H442 H 0.1586 0.5163 0.1485 0.1140 0.2680(18) Uiso R P 1 1
H451 H 0.3137 0.5267 0.2993 0.1199 0.2680(18) Uiso R P 1 1
H452 H 0.2556 0.5949 0.2392 0.1199 0.2680(18) Uiso R P 1 1
H461 H 0.3603 0.5124 0.1420 0.1261 0.2680(18) Uiso R P 1 1
H462 H 0.4343 0.5391 0.2328 0.1261 0.2680(18) Uiso R P 1 1
H471 H 0.4329 0.6272 0.1235 0.1590 0.2680(18) Uiso R P 1 1
H472 H 0.3902 0.6663 0.2004 0.1590 0.2680(18) Uiso R P 1 1
H473 H 0.3152 0.6389 0.1092 0.1590 0.2680(18) Uiso R P 1 1
H511 H 0.2355 0.9843 0.3918 0.0748 1.0000 Uiso R . . .
H512 H 0.2984 0.9067 0.3982 0.0751 1.0000 Uiso R . . .
H1441 H 0.1429 0.5279 0.1600 0.0601 0.7320(18) Uiso R P 1 2
H1442 H 0.2202 0.4607 0.1630 0.0597 0.7320(18) Uiso R P 1 2
H1451 H 0.3344 0.5207 0.2736 0.0794 0.7320(18) Uiso R P 1 2
H1452 H 0.2557 0.5819 0.2884 0.0799 0.7320(18) Uiso R P 1 2
H1461 H 0.3617 0.6444 0.2124 0.1031 0.7320(18) Uiso R P 1 2
H1462 H 0.2517 0.6408 0.1477 0.1034 0.7320(18) Uiso R P 1 2
H1471 H 0.3583 0.6112 0.0716 0.1461 0.7320(18) Uiso R P 1 2
H1472 H 0.4079 0.5454 0.1431 0.1455 0.7320(18) Uiso R P 1 2
H1473 H 0.2950 0.5355 0.0835 0.1460 0.7320(18) Uiso R P 1 2

loop_
_atom_site_aniso_label
_atom_site_aniso_U_11
_atom_site_aniso_U_22
_atom_site_aniso_U_33
_atom_site_aniso_U_23
_atom_site_aniso_U_13
_atom_site_aniso_U_12
F1 0.0556(14) 0.0327(13) 0.0638(16) 0.0002(11) 0.0194(12) 0.0023(11)
O1 0.0381(14) 0.0305(16) 0.0476(17) 0.0027(12) 0.0154(12) -0.0003(12)
C1 0.039(2) 0.036(2) 0.026(2) 0.0026(17) 0.0111(16) 0.0016(18)
O2 0.0469(16) 0.0480(18) 0.0534(18) 0.0028(14) 0.0206(14) 0.0015(13)
N11 0.0347(16) 0.0268(17) 0.0422(19) 0.0010(14) 0.0106(14) -0.0015(14)
C12 0.0370(19) 0.027(2) 0.029(2) 0.0006(16) 0.0096(16) 0.0011(16)
C13 0.039(2) 0.037(2) 0.061(3) 0.003(2) 0.0122(19) -0.0033(18)
C14 0.035(2) 0.047(3) 0.068(3) 0.003(2) 0.014(2) -0.0046(19)
C15 0.035(2) 0.048(3) 0.045(2) -0.001(2) 0.0095(18) 0.0055(19)
C16 0.041(2) 0.034(2) 0.042(2) -0.0031(18) 0.0093(18) 0.0031(18)
C17 0.0332(19) 0.040(2) 0.039(2) 0.0020(18) 0.0083(17) -0.0003(17)
Br18 0.0411(3) 0.0636(3) 0.0961(4) -0.0093(3) 0.0191(2) 0.0129(2)
N21 0.0382(17) 0.0266(18) 0.048(2) 0.0009(15) 0.0141(15) 0.0015(14)
C22 0.038(2) 0.039(2) 0.032(2) 0.0027(18) 0.0129(16) 0.0032(18)
C23 0.044(2) 0.038(2) 0.046(2) 0.0004(19) 0.0173(19) 0.0043(19)
C24 0.047(2) 0.046(3) 0.049(3) 0.002(2) 0.0141(19) 0.016(2)
C25 0.038(2) 0.060(3) 0.043(2) -0.001(2) 0.0100(18) 0.006(2)
C26 0.044(2) 0.046(3) 0.041(2) -0.002(2) 0.0046(18) 0.0014(19)
C27 0.041(2) 0.038(2) 0.042(2) 0.0014(19) 0.0098(18) 0.0097(18)
Br28 0.0373(3) 0.0880(4) 0.0871(4) -0.0155(3) 0.0057(2) 0.0100(2)
N31 0.0489(19) 0.047(2) 0.0325(18) 0.0018(15) 0.0142(15) -0.0093(16)
C32 0.057(2) 0.042(2) 0.036(2) -0.0085(19) 0.0186(19) -0.0114(19)
C33 0.064(3) 0.038(2) 0.041(2) -0.0031(19) 0.016(2) -0.008(2)
C34 0.067(3) 0.041(3) 0.049(3) -0.004(2) 0.021(2) -0.007(2)
C35 0.078(3) 0.043(3) 0.073(3) -0.001(2) 0.027(3) -0.001(2)
C36 0.052(2) 0.049(3) 0.028(2) -0.0099(19) 0.0079(18) 0.0008(19)
C37 0.047(2) 0.042(2) 0.033(2) -0.0051(18) 0.0094(18) -0.0009(18)
C38 0.049(2) 0.043(2) 0.044(2) -0.003(2) 0.0040(19) 0.000(2)
C39 0.049(2) 0.054(3) 0.062(3) -0.008(2) 0.006(2) -0.005(2)
C40 0.047(2) 0.058(3) 0.033(2) -0.001(2) 0.0132(18) -0.012(2)
C41 0.050(2) 0.062(3) 0.040(2) -0.004(2) 0.015(2) -0.008(2)
C42 0.049(2) 0.075(3) 0.043(3) 0.001(2) 0.011(2) -0.005(2)
C43 0.055(3) 0.087(4) 0.061(3) -0.003(3) 0.008(2) 0.006(3)
C44 0.164(5) 0.057(6) 0.111(6) 0.004(6) 0.109(6) -0.021(6)
C45 0.167(4) 0.058(5) 0.121(5) 0.004(5) 0.107(5) -0.024(5)
C46 0.172(4) 0.062(5) 0.126(5) 0.001(5) 0.107(5) -0.025(5)
C47 0.172(5) 0.064(6) 0.127(6) 0.000(6) 0.109(5) -0.024(6)
C51 0.056(3) 0.077(3) 0.054(3) -0.008(2) 0.014(2) 0.013(2)
Cl52 0.0691(8) 0.0691(8) 0.0551(7) -0.0095(6) 0.0091(6) 0.0048(6)
Cl53 0.0663(9) 0.190(2) 0.1419(17) -0.1047(16) 0.0114(10) -0.0188(11)
C144 0.054(3) 0.062(4) 0.040(3) 0.007(3) 0.027(3) -0.006(3)
C145 0.070(3) 0.071(4) 0.064(3) 0.003(3) 0.033(3) -0.025(3)
C146 0.090(3) 0.088(4) 0.084(4) 0.011(3) 0.032(3) -0.025(3)
C147 0.120(4) 0.091(4) 0.078(4) -0.006(4) 0.023(4) -0.035(4)

loop_
_atom_type_symbol
_atom_type_scat_dispersion_real
_atom_type_scat_dispersion_imag
_atom_type_scat_Cromer_Mann_a1
_atom_type_scat_Cromer_Mann_b1
_atom_type_scat_Cromer_Mann_a2
_atom_type_scat_Cromer_Mann_b2
_atom_type_scat_Cromer_Mann_a3
_atom_type_scat_Cromer_Mann_b3
_atom_type_scat_Cromer_Mann_a4
_atom_type_scat_Cromer_Mann_b4
_atom_type_scat_Cromer_Mann_c
_atom_type_scat_source
C 0.0033 0.0016 2.3100 20.8439 1.0200 10.2075 1.5886 0.5687 0.8650 51.6512 0.2156 'International Tables Vol C 4.2.6.8 and 6.1.1.4'
H 0.0000 0.0000 0.4930 10.5109 0.3229 26.1257 0.1402 3.1424 0.0408 57.7998 0.0030 'International Tables Vol C 4.2.6.8 and 6.1.1.4'
O 0.0106 0.0060 3.0485 13.2771 2.2868 5.7011 1.5463 0.3239 0.8670 32.9089 0.2508 'International Tables Vol C 4.2.6.8 and 6.1.1.4'
N 0.0061 0.0033 12.2126 0.0057 3.1322 9.8933 2.0125 28.9975 1.1663 0.5826 -11.5290 'International Tables Vol C 4.2.6.8 and 6.1.1.4'
F 0.0171 0.0103 3.5392 10.2825 2.6412 4.2944 1.5170 0.2615 1.0243 26.1476 0.2776 'International Tables Vol C 4.2.6.8 and 6.1.1.4'
Br -0.2901 2.4595 17.1789 2.1723 5.2358 16.5796 5.6377 0.2609 3.9851 41.4328 2.9557 'International Tables Vol C 4.2.6.8 and 6.1.1.4'
Cl 0.1484 0.1585 11.4604 0.0104 7.1964 1.1662 6.2556 18.5194 1.6455 47.7784 -9.5574 'International Tables Vol C 4.2.6.8 and 6.1.1.4'

loop_
_geom_angle_atom_site_label_1
_geom_angle_atom_site_label_2
_geom_angle_atom_site_label_3
_geom_angle
_geom_angle_publ_flag
O1 C1 N11 124.6(3) yes
O1 C1 N21 124.4(3) yes
N11 C1 N21 111.0(3) yes
H21 O2 H22 110.0 no
C1 N11 C12 126.3(3) yes
C1 N11 H111 115.8 no
C12 N11 H111 116.9 no
N11 C12 C13 117.1(3) yes
N11 C12 C17 124.7(3) yes
C13 C12 C17 118.2(3) yes
C12 C13 C14 121.6(4) yes
C12 C13 H131 119.4 no
C14 C13 H131 119.0 no
C13 C14 C15 119.0(4) yes
C13 C14 H141 120.6 no
C15 C14 H141 120.4 no
C14 C15 C16 120.9(4) yes
C14 C15 Br18 119.3(3) yes
C16 C15 Br18 119.8(3) yes
C15 C16 C17 119.9(4) yes
C15 C16 H161 120.0 no
C17 C16 H161 120.1 no
C16 C17 C12 120.5(4) yes
C16 C17 H171 119.0 no
C12 C17 H171 120.5 no
C1 N21 C22 125.7(3) yes
C1 N21 H211 116.3 no
C22 N21 H211 118.0 no
N21 C22 C23 117.9(4) yes
N21 C22 C27 123.3(3) yes
C23 C22 C27 118.7(3) yes
C22 C23 C24 120.4(4) yes
C22 C23 H231 119.3 no
C24 C23 H231 120.3 no
C23 C24 C25 119.7(4) yes
C23 C24 H241 119.2 no
C25 C24 H241 121.0 no
C24 C25 C26 121.5(4) yes
C24 C25 Br28 120.1(3) yes
C26 C25 Br28 118.4(3) yes
C25 C26 C27 119.0(4) yes
C25 C26 H261 120.1 no
C27 C26 H261 120.9 no
C22 C27 C26 120.6(4) yes
C22 C27 H271 120.4 no
C26 C27 H271 118.9 no
C32 N31 C36 110.5(3) yes
C32 N31 C40 107.4(3) yes
C36 N31 C40 110.6(3) yes
C32 N31 C44 116.7(14) yes
C36 N31 C44 105.4(12) yes
C40 N31 C44 106.0(13) yes
C32 N31 C36 110.5(3) yes
C32 N31 C40 107.4(3) yes
C36 N31 C40 110.6(3) yes
C32 N31 C144 108.5(5) yes
C36 N31 C144 107.7(4) yes
C40 N31 C144 112.1(4) yes
N31 C32 C33 114.7(3) yes
N31 C32 H321 107.7 no
C33 C32 H321 108.3 no
N31 C32 H322 105.9 no
C33 C32 H322 110.9 no
H321 C32 H322 109.2 no
C32 C33 C34 110.5(3) yes
C32 C33 H331 109.3 no
C34 C33 H331 109.6 no
C32 C33 H332 109.6 no
C34 C33 H332 108.6 no
H331 C33 H332 109.3 no
C33 C34 C35 111.8(4) yes
C33 C34 H341 108.5 no
C35 C34 H341 109.0 no
C33 C34 H342 110.1 no
C35 C34 H342 109.3 no
H341 C34 H342 108.0 no
C34 C35 H351 109.8 no
C34 C35 H352 110.0 no
H351 C35 H352 110.0 no
C34 C35 H353 110.3 no
H351 C35 H353 108.5 no
H352 C35 H353 108.2 no
N31 C36 C37 115.5(3) yes
N31 C36 H361 106.7 no
C37 C36 H361 109.6 no
N31 C36 H362 106.3 no
C37 C36 H362 108.8 no
H361 C36 H362 110.0 no
C36 C37 C38 109.2(3) yes
C36 C37 H371 110.3 no
C38 C37 H371 109.9 no
C36 C37 H372 109.7 no
C38 C37 H372 108.5 no
H371 C37 H372 109.2 no
C37 C38 C39 112.7(4) yes
C37 C38 H381 109.1 no
C39 C38 H381 108.3 no
C37 C38 H382 109.1 no
C39 C38 H382 108.0 no
H381 C38 H382 109.7 no
C38 C39 H391 111.4 no
C38 C39 H392 110.0 no
H391 C39 H392 108.1 no
C38 C39 H393 109.8 no
H391 C39 H393 108.9 no
H392 C39 H393 108.5 no
N31 C40 C41 116.5(3) yes
N31 C40 H401 105.0 no
C41 C40 H401 109.1 no
N31 C40 H402 107.6 no
C41 C40 H402 109.2 no
H401 C40 H402 109.3 no
C40 C41 C42 109.8(3) yes
C40 C41 H411 110.4 no
C42 C41 H411 108.9 no
C40 C41 H412 109.0 no
C42 C41 H412 109.1 no
H411 C41 H412 109.5 no
C41 C42 C43 113.6(4) yes
C41 C42 H421 108.3 no
C43 C42 H421 108.5 no
C41 C42 H422 109.0 no
C43 C42 H422 107.6 no
H421 C42 H422 109.8 no
C42 C43 H431 111.1 no
C42 C43 H432 107.5 no
H431 C43 H432 109.0 no
C42 C43 H433 110.1 no
H431 C43 H433 109.8 no
H432 C43 H433 109.3 no
N31 C44 C45 115(2) yes
N31 C44 H441 108.7 no
C45 C44 H441 108.0 no
N31 C44 H442 106.9 no
C45 C44 H442 109.1 no
H441 C44 H442 109.2 no
C44 C45 C46 113.12(7) yes
C44 C45 H451 109.3 no
C46 C45 H451 108.8 no
C44 C45 H452 108.3 no
C46 C45 H452 108.3 no
H451 C45 H452 109.0 no
C45 C46 C47 113.12(7) yes
C45 C46 H461 108.5 no
C47 C46 H461 108.6 no
C45 C46 H462 108.2 no
C47 C46 H462 109.1 no
H461 C46 H462 109.2 no
C46 C47 H471 108.1 no
C46 C47 H472 109.0 no
H471 C47 H472 110.4 no
C46 C47 H473 108.8 no
H471 C47 H473 110.3 no
H472 C47 H473 110.1 no
Cl52 C51 Cl53 111.4(3) yes
Cl52 C51 H511 109.3 no
Cl53 C51 H511 108.4 no
Cl52 C51 H512 108.4 no
Cl53 C51 H512 109.1 no
H511 C51 H512 110.3 no
N31 C144 C145 116.2(6) yes
N31 C144 H1441 107.1 no
C145 C144 H1441 109.2 no
N31 C144 H1442 105.8 no
C145 C144 H1442 109.6 no
H1441 C144 H1442 108.7 no
C144 C145 C146 113.12(7) yes
C144 C145 H1451 108.9 no
C146 C145 H1451 108.7 no
C144 C145 H1452 109.6 no
C146 C145 H1452 107.8 no
H1451 C145 H1452 108.7 no
C145 C146 C147 113.12(7) yes
C145 C146 H1461 109.7 no
C147 C146 H1461 107.9 no
C145 C146 H1462 109.8 no
C147 C146 H1462 106.7 no
H1461 C146 H1462 109.6 no
C146 C147 H1471 107.9 no
C146 C147 H1472 106.6 no
H1471 C147 H1472 111.8 no
C146 C147 H1473 105.8 no
H1471 C147 H1473 112.0 no
H1472 C147 H1473 112.2 no

loop_
_geom_bond_atom_site_label_1
_geom_bond_atom_site_label_2
_geom_bond_distance
_geom_bond_publ_flag
O1 C1 1.224(4) yes
C1 N11 1.374(5) yes
C1 N21 1.381(5) yes
O2 H21 0.827 no
O2 H22 0.827 no
N11 C12 1.394(4) yes
N11 H111 0.855 no
C12 C13 1.393(5) yes
C12 C17 1.388(5) yes
C13 C14 1.374(6) yes
C13 H131 0.924 no
C14 C15 1.382(6) yes
C14 H141 0.926 no
C15 C16 1.367(5) yes
C15 Br18 1.907(4) yes
C16 C17 1.389(5) yes
C16 H161 0.912 no
C17 H171 0.926 no
N21 C22 1.403(5) yes
N21 H211 0.855 no
C22 C23 1.397(5) yes
C22 C27 1.393(5) yes
C23 C24 1.383(6) yes
C23 H231 0.923 no
C24 C25 1.364(6) yes
C24 H241 0.921 no
C25 C26 1.381(6) yes
C25 Br28 1.909(4) yes
C26 C27 1.387(5) yes
C26 H261 0.922 no
C27 H271 0.924 no
N31 C32 1.529(5) yes
N31 C36 1.522(5) yes
N31 C40 1.516(5) yes
N31 C44 1.60(3) yes
N31 C32 1.529(5) yes
N31 C36 1.522(5) yes
N31 C40 1.516(5) yes
N31 C144 1.519(8) yes
C32 C33 1.511(6) yes
C32 H321 0.969 no
C32 H322 0.965 no
C33 C34 1.529(6) yes
C33 H331 0.970 no
C33 H332 0.972 no
C34 C35 1.520(6) yes
C34 H341 0.959 no
C34 H342 0.965 no
C35 H351 0.965 no
C35 H352 0.963 no
C35 H353 0.958 no
C36 C37 1.520(5) yes
C36 H361 0.970 no
C36 H362 0.965 no
C37 C38 1.522(5) yes
C37 H371 0.959 no
C37 H372 0.952 no
C38 C39 1.518(6) yes
C38 H381 0.973 no
C38 H382 0.970 no
C39 H391 0.970 no
C39 H392 0.963 no
C39 H393 0.971 no
C40 C41 1.524(6) yes
C40 H401 0.975 no
C40 H402 0.965 no
C41 C42 1.514(6) yes
C41 H411 0.973 no
C41 H412 0.964 no
C42 C43 1.514(6) yes
C42 H421 0.970 no
C42 H422 0.968 no
C43 H431 0.962 no
C43 H432 0.960 no
C43 H433 0.956 no
C44 C45 1.464(7) yes
C44 H441 0.969 no
C44 H442 0.964 no
C45 C46 1.562(7) yes
C45 H451 0.967 no
C45 H452 0.969 no
C46 C47 1.447(6) yes
C46 H461 0.971 no
C46 H462 0.969 no
C47 H471 0.972 no
C47 H472 0.976 no
C47 H473 0.971 no
C51 Cl52 1.741(5) yes
C51 Cl53 1.738(5) yes
C51 H511 0.951 no
C51 H512 0.966 no
C144 C145 1.490(5) yes
C144 H1441 0.958 no
C144 H1442 0.962 no
C145 C146 1.558(5) yes
C145 H1451 0.966 no
C145 H1452 0.962 no
C146 C147 1.417(6) yes
C146 H1461 0.977 no
C146 H1462 0.976 no
C147 H1471 0.964 no
C147 H1472 0.973 no
C147 H1473 0.963 no

loop_
_geom_hbond_atom_site_label_D
_geom_hbond_atom_site_label_H
_geom_hbond_atom_site_label_A
_geom_hbond_site_symmetry_A
_geom_hbond_angle_DHA
_geom_hbond_distance_DH
_geom_hbond_distance_HA
_geom_hbond_distance_DA
_geom_hbond_publ_flag
C17 H171 O1 . 120.70 0.926 2.272 2.857(10) yes
C51 H511 O2 1_565 156.20 0.951 2.326 3.219(10) yes
